data_7159253
loop_
_publ_author_name
'Roy, Naveen J.'
'Pujari, Parappa L.'
'Talukdar, Pinaki'

_publ_section_title
;
 Bimodal structural tuning of pyrrole-2-carboxamide-based transmembrane
 ion transport systems.
;
_journal_issue 16
_journal_name_full 'Organic &amp; biomolecular chemistry'
_journal_page_first 3323
_journal_page_last 3329
_journal_paper_doi 10.1039/d3ob00269a
_journal_volume 21
_journal_year 2023
_chemical_formula_sum 'C31 H51 Br Cl N3 O2'
_chemical_formula_weight 613.10
_space_group_crystal_system monoclinic
_space_group_IT_number 14
_space_group_name_Hall '-P 2ybc'
_space_group_name_H-M_alt 'P 1 21/c 1'
_atom_sites_solution_hydrogens mixed
_audit_creation_method SHELXL-2018/3
_audit_update_record
;
2023-02-15 deposited with the CCDC.	2023-03-22 downloaded from the CCDC.
;
_cell_angle_alpha 90
_cell_angle_beta 90.010(10)
_cell_angle_gamma 90
_cell_formula_units_Z 4
_cell_length_a 7.5114(14)
_cell_length_b 23.535(4)
_cell_length_c 18.064(3)
_cell_measurement_reflns_used 9803
_cell_measurement_temperature 150(2)
_cell_measurement_theta_max 22.8
_cell_measurement_theta_min 2.94
_cell_volume 3193.4(10)
_computing_cell_refinement 'APEX2/SAINT (Bruker, 2016)'
_computing_data_collection 'APEX2 (Bruker, 2016)'
_computing_data_reduction 'SAINT/XPREP (Bruker, 2016)'
_computing_molecular_graphics 'ORTEP3 (Farrugia, 1997) and Mercury (Bruno et al., 2002)'
_computing_publication_material 'SHELXL-2018/3 (Sheldrick, 2018)'
_computing_structure_refinement 'SHELXL-2018/3 (Sheldrick, 2018)'
_computing_structure_solution 'SHELXT-2014/5 (Sheldrick, 2014)'
_diffrn_ambient_temperature 150(2)
_diffrn_measured_fraction_theta_full 1.000
_diffrn_measured_fraction_theta_max 1.000
_diffrn_measurement_device_type 'PHOTON 100 CMOS'
_diffrn_measurement_method '\w and \f scan'
_diffrn_radiation_type MoK\a
_diffrn_radiation_wavelength 0.71073
_diffrn_reflns_av_R_equivalents 0.2346
_diffrn_reflns_av_unetI/netI 0.1068
_diffrn_reflns_Laue_measured_fraction_full 1.000
_diffrn_reflns_Laue_measured_fraction_max 1.000
_diffrn_reflns_limit_h_max 8
_diffrn_reflns_limit_h_min -8
_diffrn_reflns_limit_k_max 27
_diffrn_reflns_limit_k_min -27
_diffrn_reflns_limit_l_max 21
_diffrn_reflns_limit_l_min -20
_diffrn_reflns_number 63359
_diffrn_reflns_point_group_measured_fraction_full 1.000
_diffrn_reflns_point_group_measured_fraction_max 1.000
_diffrn_reflns_theta_full 24.999
_diffrn_reflns_theta_max 24.999
_diffrn_reflns_theta_min 2.065
_diffrn_source 'Bruker microfocus X-ray (I\^I1/4S) source'
_exptl_absorpt_coefficient_mu 1.402
_exptl_absorpt_correction_T_max 0.88
_exptl_absorpt_correction_T_min 0.65
_exptl_absorpt_correction_type multi-scan
_exptl_absorpt_process_details 'SADABS (Bruker, 2016)'
_exptl_crystal_colour colourless
_exptl_crystal_density_diffrn 1.275
_exptl_crystal_description plate
_exptl_crystal_F_000 1304
_exptl_crystal_recrystallization_method 'Re-crystallisation from solvent: Acetonitrile'
_exptl_crystal_size_max 0.470
_exptl_crystal_size_mid 0.290
_exptl_crystal_size_min 0.110
_refine_diff_density_max 1.162
_refine_diff_density_min -1.495
_refine_diff_density_rms 0.147
_refine_ls_extinction_method none
_refine_ls_goodness_of_fit_ref 1.082
_refine_ls_hydrogen_treatment mixed
_refine_ls_matrix_type full
_refine_ls_number_parameters 359
_refine_ls_number_reflns 5609
_refine_ls_number_restraints 636
_refine_ls_restrained_S_all 1.030
_refine_ls_R_factor_all 0.1339
_refine_ls_R_factor_gt 0.0842
_refine_ls_shift/su_max 0.000
_refine_ls_shift/su_mean 0.000
_refine_ls_structure_factor_coef Fsqd
_refine_ls_weighting_details 'w=1/[\s^2^(Fo^2^)+(0.0842P)^2^+15.5857P] where P=(Fo^2^+2Fc^2^)/3'
_refine_ls_weighting_scheme calc
_refine_ls_wR_factor_gt 0.1778
_refine_ls_wR_factor_ref 0.2097
_reflns_Friedel_coverage 0.000
_reflns_number_gt 3966
_reflns_number_total 5609
_reflns_threshold_expression 'I > 2\s(I)'
_cod_data_source_file d3ob00269a2.cif
_cod_data_source_block TBACL
_cod_depositor_comments 'Adding full bibliography for 7159252--7159253.cif.'
_cod_original_sg_symbol_H-M 'P 21/c'
_cod_database_code 7159253
_shelx_shelxl_version_number 2018/3
_shelx_space_group_comment
;
The symmetry employed for this shelxl refinement is uniquely defined
by the following loop, which should always be used as a source of
symmetry information in preference to the above space-group names.
They are only intended as comments.
;
_shelx_estimated_absorpt_t_min 0.559
_shelx_estimated_absorpt_t_max 0.861

loop_
_space_group_symop_operation_xyz
'x, y, z'
'-x, y+1/2, -z+1/2'
'-x, -y, -z'
'x, -y-1/2, z-1/2'

loop_
_atom_site_label
_atom_site_type_symbol
_atom_site_fract_x
_atom_site_fract_y
_atom_site_fract_z
_atom_site_U_iso_or_equiv
_atom_site_adp_type
_atom_site_occupancy
_atom_site_site_symmetry_order
_atom_site_calc_flag
_atom_site_refinement_flags_posn
_atom_site_refinement_flags_adp
_atom_site_refinement_flags_occupancy
_atom_site_disorder_assembly
_atom_site_disorder_group
C1 C 0.3492(13) 0.3865(4) 0.8695(5) 0.025(2) Uani 1 1 d . U . . .
C2 C 0.3623(13) 0.3747(4) 0.7966(5) 0.0264(19) Uani 1 1 d . U . . .
H2 H 0.381123 0.403650 0.762448 0.032 Uiso 1 1 calc R U . . .
C3 C 0.3469(12) 0.3170(3) 0.7725(5) 0.0226(19) Uani 1 1 d . U . . .
H3 H 0.357343 0.307995 0.722549 0.027 Uiso 1 1 calc R U . . .
C4 C 0.3167(11) 0.2753(3) 0.8237(5) 0.0195(18) Uani 1 1 d . U . . .
C5 C 0.3054(10) 0.2885(3) 0.8985(5) 0.0218(17) Uani 1 1 d . U . . .
H5 H 0.286604 0.259835 0.933045 0.026 Uiso 1 1 calc R U . . .
C6 C 0.3224(11) 0.3449(4) 0.9217(5) 0.025(2) Uani 1 1 d . U . . .
H6 H 0.315699 0.354148 0.971695 0.030 Uiso 1 1 calc R U . . .
C7 C 0.2470(11) 0.1709(3) 0.8333(5) 0.0181(18) Uani 1 1 d . U . . .
C8 C 0.2329(11) 0.1190(3) 0.7876(5) 0.0186(18) Uani 1 1 d . U . . .
C9 C 0.1988(12) 0.0650(3) 0.6863(5) 0.0207(18) Uani 1 1 d . U . . .
C10 C 0.1975(12) 0.0293(3) 0.7486(5) 0.0205(18) Uani 1 1 d . U . . .
C11 C 0.2198(11) 0.0630(3) 0.8134(5) 0.0187(18) Uani 1 1 d . U . . .
C12 C 0.1786(12) -0.0331(4) 0.7486(5) 0.026(2) Uani 1 1 d . U . . .
C13 C 0.1397(15) -0.0639(4) 0.6774(5) 0.035(2) Uani 1 1 d . U . . .
H13A H 0.236668 -0.058446 0.643492 0.052 Uiso 1 1 calc R U . . .
H13B H 0.032219 -0.049101 0.655961 0.052 Uiso 1 1 calc R U . . .
H13C H 0.125282 -0.103688 0.687206 0.052 Uiso 1 1 calc R U . . .
C14 C 0.1806(12) 0.0559(3) 0.6059(5) 0.028(2) Uani 1 1 d . U . . .
H14A H 0.174690 0.091917 0.581201 0.042 Uiso 1 1 calc R U . . .
H14B H 0.073664 0.034787 0.596239 0.042 Uiso 1 1 calc R U . . .
H14C H 0.281437 0.034921 0.588059 0.042 Uiso 1 1 calc R U . . .
C15 C 0.2256(12) 0.0438(3) 0.8914(5) 0.0232(19) Uani 1 1 d . U . . .
H15A H 0.234147 0.076279 0.923438 0.035 Uiso 1 1 calc R U . . .
H15B H 0.327314 0.019776 0.898717 0.035 Uiso 1 1 calc R U . . .
H15C H 0.119082 0.023025 0.902732 0.035 Uiso 1 1 calc R U . . .
C16 C -0.3047(11) 0.2430(3) 0.9960(5) 0.0200(18) Uani 1 1 d D U . A 1
H16A H -0.362454 0.245237 0.948053 0.024 Uiso 1 1 calc R U . A 1
H16B H -0.382147 0.261530 1.031546 0.024 Uiso 1 1 calc R U . A 1
C17 C -0.1331(12) 0.2760(3) 0.9921(5) 0.0206(18) Uani 1 1 d D U . A 1
H17A H -0.057178 0.260102 0.953884 0.025 Uiso 1 1 calc R U . A 1
H17B H -0.070756 0.273265 1.038998 0.025 Uiso 1 1 calc R U . A 1
C18 C -0.1735(13) 0.3386(3) 0.9745(5) 0.031(2) Uani 1 1 d D U . A 1
H18A H -0.063777 0.357405 0.960229 0.037 Uiso 1 1 calc R U . A 1
H18B H -0.254169 0.340342 0.932645 0.037 Uiso 1 1 calc R U . A 1
C19 C -0.2556(14) 0.3707(4) 1.0390(5) 0.038(3) Uani 1 1 d D U . A 1
H19A H -0.366336 0.353112 1.052453 0.058 Uiso 1 1 calc R U . A 1
H19B H -0.276761 0.409385 1.024734 0.058 Uiso 1 1 calc R U . A 1
H19C H -0.175767 0.369752 1.080432 0.058 Uiso 1 1 calc R U . A 1
C20 C -0.2089(11) 0.1453(3) 0.9549(4) 0.0216(18) Uani 1 1 d D U . . .
H20A H -0.096613 0.162503 0.940682 0.026 Uiso 1 1 calc R U . . .
H20B H -0.182805 0.107601 0.973690 0.026 Uiso 1 1 calc R U . . .
C21 C -0.3231(11) 0.1392(3) 0.8860(4) 0.0238(19) Uani 1 1 d D U . . .
H21A H -0.366124 0.176145 0.870485 0.029 Uiso 1 1 calc R U . . .
H21B H -0.425140 0.115268 0.896611 0.029 Uiso 1 1 calc R U . . .
C22 C -0.2117(11) 0.1126(4) 0.8243(4) 0.025(2) Uani 1 1 d D U . . .
H22A H -0.161026 0.077216 0.842188 0.030 Uiso 1 1 calc R U . . .
H22B H -0.113916 0.137909 0.812480 0.030 Uiso 1 1 calc R U . . .
C23 C -0.3174(13) 0.1005(4) 0.7535(5) 0.034(2) Uani 1 1 d D U . . .
H23A H -0.411170 0.074020 0.764117 0.051 Uiso 1 1 calc R U . . .
H23B H -0.239490 0.084623 0.716754 0.051 Uiso 1 1 calc R U . . .
H23C H -0.367637 0.135259 0.735174 0.051 Uiso 1 1 calc R U . . .
C24 C -0.1679(10) 0.1734(3) 1.0839(4) 0.0205(18) Uani 1 1 d D U . . .
H24A H -0.051598 0.188609 1.071648 0.025 Uiso 1 1 calc R U . . .
H24B H -0.153492 0.133177 1.093977 0.025 Uiso 1 1 calc R U . . .
C25 C -0.2346(11) 0.2025(4) 1.1538(4) 0.0216(19) Uani 1 1 d D U . . .
H25A H -0.275086 0.240514 1.141809 0.026 Uiso 1 1 calc R U . . .
H25B H -0.334935 0.181459 1.173628 0.026 Uiso 1 1 calc R U . . .
C26 C -0.0907(12) 0.2058(4) 1.2110(4) 0.027(2) Uani 1 1 d D U . . .
H26A H 0.005083 0.229520 1.192554 0.033 Uiso 1 1 calc R U . . .
H26B H -0.042825 0.168042 1.219417 0.033 Uiso 1 1 calc R U . . .
C27 C -0.1564(13) 0.2296(4) 1.2834(5) 0.034(2) Uani 1 1 d D U . . .
H27A H -0.192359 0.268406 1.276462 0.051 Uiso 1 1 calc R U . . .
H27B H -0.062626 0.227985 1.319458 0.051 Uiso 1 1 calc R U . . .
H27C H -0.256075 0.207699 1.300410 0.051 Uiso 1 1 calc R U . . .
C28 C -0.4769(10) 0.1612(3) 1.0336(5) 0.0169(17) Uani 1 1 d D U . . .
H28A H -0.547466 0.167134 0.989254 0.020 Uiso 1 1 calc R U . . .
H28B H -0.525085 0.185743 1.071752 0.020 Uiso 1 1 calc R U . . .
C29 C -0.5018(11) 0.1000(3) 1.0581(5) 0.023(2) Uani 1 1 d D U . . .
H29A H -0.478838 0.074481 1.017100 0.028 Uiso 1 1 calc R U . . .
H29B H -0.419091 0.091091 1.097714 0.028 Uiso 1 1 calc R U . . .
C30 C -0.6912(11) 0.0927(3) 1.0850(5) 0.024(2) Uani 1 1 d D U . . .
H30A H -0.772766 0.103488 1.045768 0.029 Uiso 1 1 calc R U . . .
H30B H -0.711814 0.117730 1.126759 0.029 Uiso 1 1 calc R U . . .
C31 C -0.7283(14) 0.0316(3) 1.1080(6) 0.037(2) Uani 1 1 d D U . . .
H31A H -0.715641 0.007094 1.065906 0.056 Uiso 1 1 calc R U . . .
H31B H -0.847394 0.028837 1.126949 0.056 Uiso 1 1 calc R U . . .
H31C H -0.645310 0.020495 1.145731 0.056 Uiso 1 1 calc R U . . .
N1 N 0.2973(10) 0.2192(3) 0.7948(4) 0.0205(15) Uani 1 1 d . U . . .
N2 N 0.2202(10) 0.1191(3) 0.7132(4) 0.0220(16) Uani 1 1 d . U . . .
N3 N -0.2886(9) 0.1802(2) 1.0175(4) 0.0207(15) Uani 1 1 d D U . . .
O1 O 0.2219(8) 0.1715(2) 0.8994(3) 0.0230(13) Uani 1 1 d . U . . .
O2 O 0.1933(10) -0.0603(3) 0.8062(4) 0.0387(17) Uani 1 1 d . U . . .
Cl1 Cl 0.3018(3) 0.22066(8) 0.61238(12) 0.0269(5) Uani 1 1 d . . . . .
Br1 Br 0.36900(16) 0.46345(3) 0.90163(6) 0.0371(3) Uani 1 1 d . . . . .
H1 H 0.311(11) 0.216(3) 0.738(5) 0.018(11) Uiso 1 1 d . U . . .
H2A H 0.240(12) 0.150(4) 0.670(5) 0.028(11) Uiso 1 1 d . U . . .

loop_
_atom_site_aniso_label
_atom_site_aniso_U_11
_atom_site_aniso_U_22
_atom_site_aniso_U_33
_atom_site_aniso_U_23
_atom_site_aniso_U_13
_atom_site_aniso_U_12
C1 0.021(4) 0.019(4) 0.036(4) 0.000(4) -0.002(4) 0.004(4)
C2 0.023(4) 0.021(4) 0.036(5) 0.005(4) -0.001(4) 0.000(4)
C3 0.026(5) 0.012(4) 0.029(4) 0.002(3) -0.004(4) -0.001(4)
C4 0.019(4) 0.004(3) 0.035(4) -0.002(3) -0.003(4) -0.001(3)
C5 0.022(4) 0.008(3) 0.035(4) -0.003(4) -0.002(4) -0.004(3)
C6 0.023(5) 0.024(4) 0.026(4) -0.007(3) 0.001(3) 0.001(4)
C7 0.019(4) 0.007(4) 0.029(5) 0.000(3) -0.003(4) -0.003(3)
C8 0.011(4) 0.015(4) 0.030(4) 0.001(3) 0.000(4) -0.005(3)
C9 0.022(4) 0.012(4) 0.028(4) -0.006(3) -0.003(4) -0.001(3)
C10 0.028(4) 0.009(4) 0.024(4) 0.000(3) -0.003(4) 0.002(3)
C11 0.015(4) 0.009(4) 0.033(4) 0.001(3) -0.004(4) 0.003(3)
C12 0.021(5) 0.022(4) 0.037(5) -0.001(4) -0.006(4) 0.009(4)
C13 0.054(6) 0.018(5) 0.033(5) -0.002(4) 0.002(5) -0.006(5)
C14 0.039(6) 0.005(4) 0.039(5) 0.004(4) 0.006(5) 0.005(3)
C15 0.026(5) 0.010(4) 0.033(5) -0.002(4) -0.004(4) -0.002(3)
C16 0.023(3) 0.009(3) 0.028(3) 0.006(3) -0.002(3) 0.001(3)
C17 0.022(3) 0.013(3) 0.027(3) 0.000(3) -0.003(3) 0.000(3)
C18 0.030(4) 0.026(4) 0.037(4) 0.000(3) 0.000(3) -0.002(3)
C19 0.035(5) 0.026(5) 0.055(6) -0.005(4) 0.000(5) -0.007(4)
C20 0.022(4) 0.009(4) 0.034(4) -0.002(3) 0.002(4) 0.004(3)
C21 0.024(4) 0.015(4) 0.032(5) 0.005(4) 0.005(4) -0.007(3)
C22 0.021(5) 0.013(4) 0.040(5) -0.003(4) 0.007(4) 0.000(4)
C23 0.038(6) 0.021(5) 0.043(6) -0.005(4) -0.001(5) 0.005(4)
C24 0.015(4) 0.018(4) 0.029(4) 0.002(3) -0.004(3) -0.002(3)
C25 0.018(4) 0.017(4) 0.030(5) 0.000(4) -0.006(4) 0.004(4)
C26 0.037(6) 0.011(4) 0.034(5) 0.001(4) -0.007(4) -0.004(4)
C27 0.034(6) 0.028(5) 0.040(6) 0.003(4) -0.011(5) -0.005(5)
C28 0.016(4) 0.007(4) 0.028(4) 0.001(3) 0.002(3) -0.001(3)
C29 0.028(5) 0.010(4) 0.032(5) 0.003(4) -0.002(4) -0.007(4)
C30 0.031(5) 0.011(4) 0.031(5) 0.000(4) 0.006(4) -0.005(4)
C31 0.049(6) 0.015(5) 0.048(6) -0.003(5) 0.011(6) -0.010(4)
N1 0.026(4) 0.010(3) 0.026(4) -0.001(3) 0.000(3) -0.001(3)
N2 0.023(4) 0.012(3) 0.032(4) 0.003(3) -0.001(3) 0.003(3)
N3 0.026(4) 0.004(3) 0.032(4) 0.005(3) -0.002(3) 0.006(3)
O1 0.030(3) 0.015(3) 0.024(3) 0.002(3) 0.000(3) -0.001(2)
O2 0.062(5) 0.011(3) 0.043(4) 0.006(3) -0.013(4) -0.004(3)
Cl1 0.0365(13) 0.0132(10) 0.0310(12) -0.0004(9) 0.0048(11) -0.0032(9)
Br1 0.0503(6) 0.0140(4) 0.0471(6) -0.0059(5) 0.0017(6) -0.0039(4)

loop_
_atom_type_symbol
_atom_type_description
_atom_type_scat_dispersion_real
_atom_type_scat_dispersion_imag
_atom_type_scat_source
C C 0.0033 0.0016 'International Tables Vol C Tables 4.2.6.8 and 6.1.1.4'
H H 0.0000 0.0000 'International Tables Vol C Tables 4.2.6.8 and 6.1.1.4'
N N 0.0061 0.0033 'International Tables Vol C Tables 4.2.6.8 and 6.1.1.4'
O O 0.0106 0.0060 'International Tables Vol C Tables 4.2.6.8 and 6.1.1.4'
Cl Cl 0.1484 0.1585 'International Tables Vol C Tables 4.2.6.8 and 6.1.1.4'
Br Br -0.2901 2.4595 'International Tables Vol C Tables 4.2.6.8 and 6.1.1.4'

loop_
_geom_angle_atom_site_label_1
_geom_angle_atom_site_label_2
_geom_angle_atom_site_label_3
_geom_angle
_geom_angle_site_symmetry_1
_geom_angle_site_symmetry_3
_geom_angle_publ_flag
C2 C1 C6 122.2(8) . . ?
C2 C1 Br1 119.2(6) . . ?
C6 C1 Br1 118.7(6) . . ?
C1 C2 C3 119.2(8) . . ?
C1 C2 H2 120.4 . . ?
C3 C2 H2 120.4 . . ?
C4 C3 C2 119.2(8) . . ?
C4 C3 H3 120.4 . . ?
C2 C3 H3 120.4 . . ?
C3 C4 C5 120.5(7) . . ?
C3 C4 N1 115.7(8) . . ?
C5 C4 N1 123.8(7) . . ?
C4 C5 C6 119.9(8) . . ?
C4 C5 H5 120.1 . . ?
C6 C5 H5 120.1 . . ?
C1 C6 C5 119.0(8) . . ?
C1 C6 H6 120.5 . . ?
C5 C6 H6 120.5 . . ?
O1 C7 N1 122.0(7) . . ?
O1 C7 C8 123.2(7) . . ?
N1 C7 C8 114.8(7) . . ?
N2 C8 C11 109.2(7) . . ?
N2 C8 C7 124.0(7) . . ?
C11 C8 C7 126.7(8) . . ?
N2 C9 C10 105.8(7) . . ?
N2 C9 C14 119.7(7) . . ?
C10 C9 C14 134.5(7) . . ?
C9 C10 C11 108.9(7) . . ?
C9 C10 C12 126.6(8) . . ?
C11 C10 C12 124.5(8) . . ?
C8 C11 C10 105.0(7) . . ?
C8 C11 C15 126.9(8) . . ?
C10 C11 C15 128.1(7) . . ?
O2 C12 C10 120.6(8) . . ?
O2 C12 C13 119.5(8) . . ?
C10 C12 C13 119.9(8) . . ?
C12 C13 H13A 109.5 . . ?
C12 C13 H13B 109.5 . . ?
H13A C13 H13B 109.5 . . ?
C12 C13 H13C 109.5 . . ?
H13A C13 H13C 109.5 . . ?
H13B C13 H13C 109.5 . . ?
C9 C14 H14A 109.5 . . ?
C9 C14 H14B 109.5 . . ?
H14A C14 H14B 109.5 . . ?
C9 C14 H14C 109.5 . . ?
H14A C14 H14C 109.5 . . ?
H14B C14 H14C 109.5 . . ?
C11 C15 H15A 109.5 . . ?
C11 C15 H15B 109.5 . . ?
H15A C15 H15B 109.5 . . ?
C11 C15 H15C 109.5 . . ?
H15A C15 H15C 109.5 . . ?
H15B C15 H15C 109.5 . . ?
C17 C16 N3 116.2(6) . . ?
C17 C16 H16A 108.2 . . ?
N3 C16 H16A 108.2 . . ?
C17 C16 H16B 108.2 . . ?
N3 C16 H16B 108.2 . . ?
H16A C16 H16B 107.4 . . ?
C16 C17 C18 109.5(7) . . ?
C16 C17 H17A 109.8 . . ?
C18 C17 H17A 109.8 . . ?
C16 C17 H17B 109.8 . . ?
C18 C17 H17B 109.8 . . ?
H17A C17 H17B 108.2 . . ?
C19 C18 C17 113.5(7) . . ?
C19 C18 H18A 108.9 . . ?
C17 C18 H18A 108.9 . . ?
C19 C18 H18B 108.9 . . ?
C17 C18 H18B 108.9 . . ?
H18A C18 H18B 107.7 . . ?
C18 C19 H19A 109.5 . . ?
C18 C19 H19B 109.5 . . ?
H19A C19 H19B 109.5 . . ?
C18 C19 H19C 109.5 . . ?
H19A C19 H19C 109.5 . . ?
H19B C19 H19C 109.5 . . ?
C21 C20 N3 116.0(6) . . ?
C21 C20 H20A 108.3 . . ?
N3 C20 H20A 108.3 . . ?
C21 C20 H20B 108.3 . . ?
N3 C20 H20B 108.3 . . ?
H20A C20 H20B 107.4 . . ?
C20 C21 C22 109.1(7) . . ?
C20 C21 H21A 109.9 . . ?
C22 C21 H21A 109.9 . . ?
C20 C21 H21B 109.9 . . ?
C22 C21 H21B 109.9 . . ?
H21A C21 H21B 108.3 . . ?
C21 C22 C23 113.7(7) . . ?
C21 C22 H22A 108.8 . . ?
C23 C22 H22A 108.8 . . ?
C21 C22 H22B 108.8 . . ?
C23 C22 H22B 108.8 . . ?
H22A C22 H22B 107.7 . . ?
C22 C23 H23A 109.5 . . ?
C22 C23 H23B 109.5 . . ?
H23A C23 H23B 109.5 . . ?
C22 C23 H23C 109.5 . . ?
H23A C23 H23C 109.5 . . ?
H23B C23 H23C 109.5 . . ?
N3 C24 C25 114.4(6) . . ?
N3 C24 H24A 108.6 . . ?
C25 C24 H24A 108.6 . . ?
N3 C24 H24B 108.6 . . ?
C25 C24 H24B 108.6 . . ?
H24A C24 H24B 107.6 . . ?
C26 C25 C24 111.0(7) . . ?
C26 C25 H25A 109.4 . . ?
C24 C25 H25A 109.4 . . ?
C26 C25 H25B 109.4 . . ?
C24 C25 H25B 109.4 . . ?
H25A C25 H25B 108.0 . . ?
C25 C26 C27 112.4(8) . . ?
C25 C26 H26A 109.1 . . ?
C27 C26 H26A 109.1 . . ?
C25 C26 H26B 109.1 . . ?
C27 C26 H26B 109.1 . . ?
H26A C26 H26B 107.8 . . ?
C26 C27 H27A 109.5 . . ?
C26 C27 H27B 109.5 . . ?
H27A C27 H27B 109.5 . . ?
C26 C27 H27C 109.5 . . ?
H27A C27 H27C 109.5 . . ?
H27B C27 H27C 109.5 . . ?
N3 C28 C29 116.9(6) . . ?
N3 C28 H28A 108.1 . . ?
C29 C28 H28A 108.1 . . ?
N3 C28 H28B 108.1 . . ?
C29 C28 H28B 108.1 . . ?
H28A C28 H28B 107.3 . . ?
C30 C29 C28 108.5(7) . . ?
C30 C29 H29A 110.0 . . ?
C28 C29 H29A 110.0 . . ?
C30 C29 H29B 110.0 . . ?
C28 C29 H29B 110.0 . . ?
H29A C29 H29B 108.4 . . ?
C29 C30 C31 111.5(7) . . ?
C29 C30 H30A 109.3 . . ?
C31 C30 H30A 109.3 . . ?
C29 C30 H30B 109.3 . . ?
C31 C30 H30B 109.3 . . ?
H30A C30 H30B 108.0 . . ?
C30 C31 H31A 109.5 . . ?
C30 C31 H31B 109.5 . . ?
H31A C31 H31B 109.5 . . ?
C30 C31 H31C 109.5 . . ?
H31A C31 H31C 109.5 . . ?
H31B C31 H31C 109.5 . . ?
C7 N1 C4 127.2(7) . . ?
C7 N1 H1 117(5) . . ?
C4 N1 H1 115(5) . . ?
C8 N2 C9 111.1(7) . . ?
C8 N2 H2A 136(5) . . ?
C9 N2 H2A 113(5) . . ?
C28 N3 C24 112.1(6) . . ?
C28 N3 C20 110.6(6) . . ?
C24 N3 C20 107.2(6) . . ?
C28 N3 C16 105.1(5) . . ?
C24 N3 C16 110.5(6) . . ?
C20 N3 C16 111.4(6) . . ?

loop_
_geom_bond_atom_site_label_1
_geom_bond_atom_site_label_2
_geom_bond_distance
_geom_bond_site_symmetry_2
_geom_bond_publ_flag
C1 C2 1.351(12) . ?
C1 C6 1.374(12) . ?
C1 Br1 1.906(9) . ?
C2 C3 1.429(12) . ?
C2 H2 0.9300 . ?
C3 C4 1.368(12) . ?
C3 H3 0.9300 . ?
C4 C5 1.388(13) . ?
C4 N1 1.427(10) . ?
C5 C6 1.399(11) . ?
C5 H5 0.9300 . ?
C6 H6 0.9300 . ?
C7 O1 1.209(10) . ?
C7 N1 1.384(11) . ?
C7 C8 1.479(12) . ?
C8 N2 1.347(11) . ?
C8 C11 1.401(11) . ?
C9 N2 1.371(10) . ?
C9 C10 1.405(12) . ?
C9 C14 1.474(12) . ?
C10 C11 1.422(12) . ?
C10 C12 1.476(11) . ?
C11 C15 1.481(12) . ?
C12 O2 1.227(11) . ?
C12 C13 1.505(13) . ?
C13 H13A 0.9600 . ?
C13 H13B 0.9600 . ?
C13 H13C 0.9600 . ?
C14 H14A 0.9600 . ?
C14 H14B 0.9600 . ?
C14 H14C 0.9600 . ?
C15 H15A 0.9600 . ?
C15 H15B 0.9600 . ?
C15 H15C 0.9600 . ?
C16 C17 1.506(10) . ?
C16 N3 1.533(8) . ?
C16 H16A 0.9700 . ?
C16 H16B 0.9700 . ?
C17 C18 1.539(9) . ?
C17 H17A 0.9700 . ?
C17 H17B 0.9700 . ?
C18 C19 1.518(10) . ?
C18 H18A 0.9700 . ?
C18 H18B 0.9700 . ?
C19 H19A 0.9600 . ?
C19 H19B 0.9600 . ?
C19 H19C 0.9600 . ?
C20 C21 1.518(9) . ?
C20 N3 1.520(9) . ?
C20 H20A 0.9700 . ?
C20 H20B 0.9700 . ?
C21 C22 1.528(9) . ?
C21 H21A 0.9700 . ?
C21 H21B 0.9700 . ?
C22 C23 1.532(10) . ?
C22 H22A 0.9700 . ?
C22 H22B 0.9700 . ?
C23 H23A 0.9600 . ?
C23 H23B 0.9600 . ?
C23 H23C 0.9600 . ?
C24 N3 1.512(9) . ?
C24 C25 1.522(9) . ?
C24 H24A 0.9700 . ?
C24 H24B 0.9700 . ?
C25 C26 1.498(10) . ?
C25 H25A 0.9700 . ?
C25 H25B 0.9700 . ?
C26 C27 1.506(10) . ?
C26 H26A 0.9700 . ?
C26 H26B 0.9700 . ?
C27 H27A 0.9600 . ?
C27 H27B 0.9600 . ?
C27 H27C 0.9600 . ?
C28 N3 1.512(9) . ?
C28 C29 1.519(9) . ?
C28 H28A 0.9700 . ?
C28 H28B 0.9700 . ?
C29 C30 1.512(10) . ?
C29 H29A 0.9700 . ?
C29 H29B 0.9700 . ?
C30 C31 1.522(9) . ?
C30 H30A 0.9700 . ?
C30 H30B 0.9700 . ?
C31 H31A 0.9600 . ?
C31 H31B 0.9600 . ?
C31 H31C 0.9600 . ?
N1 H1 1.04(8) . ?
N2 H2A 1.07(9) . ?

loop_
_geom_hbond_atom_site_label_D
_geom_hbond_atom_site_label_H
_geom_hbond_atom_site_label_A
_geom_hbond_distance_DH
_geom_hbond_distance_HA
_geom_hbond_distance_DA
_geom_hbond_angle_DHA
_geom_hbond_site_symmetry_A
_geom_hbond_publ_flag
C3 H3 Cl1 0.93 2.89 3.691(9) 144.9 . yes
C5 H5 O1 0.93 2.22 2.825(9) 121.9 . yes
C13 H13A Br1 0.96 3.12 4.009(11) 155.6 2_646 yes
C14 H14C Br1 0.96 3.12 4.025(9) 156.9 2_646 yes
C16^a H16B^a Cl1 0.97 2.82 3.727(9) 156.2 4_466 yes
C20 H20A O1 0.97 2.52 3.443(10) 160.1 . yes
C24 H24B O2 0.97 2.51 3.327(10) 142.2 3_557 yes
C28 H28A O1 0.97 2.38 3.324(10) 165.5 1_455 yes
C28 H28B Cl1 0.97 2.66 3.539(8) 150.6 4_466 yes
C29 H29B O2 0.97 2.53 3.500(12) 174.8 3_557 yes
N1 H1 Cl1 1.04(8) 2.27(8) 3.296(8) 169(7) . yes
N2 H2A Cl1 1.07(9) 2.02(9) 3.068(8) 165(7) . yes
C3 H3 Cl1 0.93 2.89 3.691(9) 144.9 . yes
C5 H5 O1 0.93 2.22 2.825(9) 121.9 . yes
C13 H13A Br1 0.96 3.12 4.009(11) 155.6 2_646 yes
C14 H14C Br1 0.96 3.12 4.025(9) 156.9 2_646 yes
C16^a H16B^a Cl1 0.97 2.82 3.727(9) 156.2 4_466 yes
C20 H20A O1 0.97 2.52 3.443(10) 160.1 . yes
C24 H24B O2 0.97 2.51 3.327(10) 142.2 3_557 yes
C28 H28A O1 0.97 2.38 3.324(10) 165.5 1_455 yes
C28 H28B Cl1 0.97 2.66 3.539(8) 150.6 4_466 yes
C29 H29B O2 0.97 2.53 3.500(12) 174.8 3_557 yes
N1 H1 Cl1 1.04(8) 2.27(8) 3.296(8) 169(7) . yes
N2 H2A Cl1 1.07(9) 2.02(9) 3.068(8) 165(7) . yes

loop_
_geom_torsion_atom_site_label_1
_geom_torsion_atom_site_label_2
_geom_torsion_atom_site_label_3
_geom_torsion_atom_site_label_4
_geom_torsion
_geom_torsion_site_symmetry_1
_geom_torsion_site_symmetry_2
_geom_torsion_site_symmetry_3
_geom_torsion_site_symmetry_4
_geom_torsion_publ_flag
C6 C1 C2 C3 0.4(15) . . . . ?
Br1 C1 C2 C3 -179.8(7) . . . . ?
C1 C2 C3 C4 0.9(14) . . . . ?
C2 C3 C4 C5 -1.6(13) . . . . ?
C2 C3 C4 N1 178.1(8) . . . . ?
C3 C4 C5 C6 1.0(13) . . . . ?
N1 C4 C5 C6 -178.7(8) . . . . ?
C2 C1 C6 C5 -1.0(14) . . . . ?
Br1 C1 C6 C5 179.2(6) . . . . ?
C4 C5 C6 C1 0.3(13) . . . . ?
O1 C7 C8 N2 164.3(8) . . . . ?
N1 C7 C8 N2 -17.7(12) . . . . ?
O1 C7 C8 C11 -11.6(14) . . . . ?
N1 C7 C8 C11 166.4(8) . . . . ?
N2 C9 C10 C11 -0.5(10) . . . . ?
C14 C9 C10 C11 -179.4(10) . . . . ?
N2 C9 C10 C12 -179.7(9) . . . . ?
C14 C9 C10 C12 1.4(17) . . . . ?
N2 C8 C11 C10 -0.2(10) . . . . ?
C7 C8 C11 C10 176.2(8) . . . . ?
N2 C8 C11 C15 -179.4(8) . . . . ?
C7 C8 C11 C15 -3.0(15) . . . . ?
C9 C10 C11 C8 0.4(10) . . . . ?
C12 C10 C11 C8 179.7(8) . . . . ?
C9 C10 C11 C15 179.6(8) . . . . ?
C12 C10 C11 C15 -1.1(15) . . . . ?
C9 C10 C12 O2 174.3(9) . . . . ?
C11 C10 C12 O2 -4.9(14) . . . . ?
C9 C10 C12 C13 -6.2(14) . . . . ?
C11 C10 C12 C13 174.7(9) . . . . ?
N3 C16 C17 C18 -176.7(7) . . . . ?
C16 C17 C18 C19 72.4(10) . . . . ?
N3 C20 C21 C22 169.9(7) . . . . ?
C20 C21 C22 C23 176.0(7) . . . . ?
N3 C24 C25 C26 -166.5(7) . . . . ?
C24 C25 C26 C27 -174.9(7) . . . . ?
N3 C28 C29 C30 169.5(7) . . . . ?
C28 C29 C30 C31 177.9(8) . . . . ?
O1 C7 N1 C4 -3.9(13) . . . . ?
C8 C7 N1 C4 178.1(8) . . . . ?
C3 C4 N1 C7 -172.4(8) . . . . ?
C5 C4 N1 C7 7.3(13) . . . . ?
C11 C8 N2 C9 -0.1(10) . . . . ?
C7 C8 N2 C9 -176.6(8) . . . . ?
C10 C9 N2 C8 0.3(10) . . . . ?
C14 C9 N2 C8 179.5(8) . . . . ?
C29 C28 N3 C24 -58.7(9) . . . . ?
C29 C28 N3 C20 60.9(9) . . . . ?
C29 C28 N3 C16 -178.8(7) . . . . ?
C25 C24 N3 C28 -54.4(8) . . . . ?
C25 C24 N3 C20 -176.0(7) . . . . ?
C25 C24 N3 C16 62.4(9) . . . . ?
C21 C20 N3 C28 48.9(9) . . . . ?
C21 C20 N3 C24 171.4(7) . . . . ?
C21 C20 N3 C16 -67.5(9) . . . . ?
C17 C16 N3 C28 167.9(7) . . . . ?
C17 C16 N3 C24 46.8(9) . . . . ?
C17 C16 N3 C20 -72.3(9) . . . . ?
